data_7239951
loop_
_publ_author_name
'Largeron, Martine'
'Deschamps, Patrick'
'Hammad, Karim'
'Fleury, Maurice-Bernard'

_publ_section_title
;
 A dual biomimetic process for the selective aerobic oxidative coupling of
 primary amines using pyrogallol as a precatalyst. Isolation of the [5 +
 2] cycloaddition redox intermediates
;
_journal_issue 6
_journal_name_full 'Green Chemistry'
_journal_page_first 1894
_journal_page_last 1905
_journal_paper_doi 10.1039/C9GC03992A
_journal_volume 22
_journal_year 2020
_chemical_formula_sum 'C33 H27 N O6'
_chemical_formula_weight 533.55
_space_group_crystal_system triclinic
_space_group_IT_number 2
_space_group_name_Hall '-P 1'
_space_group_name_H-M_alt 'P -1'
_atom_sites_solution_hydrogens geom
_atom_sites_solution_primary direct
_atom_sites_solution_secondary difmap
_audit_creation_method SHELXL-2016/6
_audit_update_record
;
2019-11-12 deposited with the CCDC.	2020-02-17 downloaded from the CCDC.
;
_cell_angle_alpha 102.027(2)
_cell_angle_beta 105.432(2)
_cell_angle_gamma 112.595(2)
_cell_formula_units_Z 4
_cell_length_a 12.6327(6)
_cell_length_b 15.2434(7)
_cell_length_c 15.9800(7)
_cell_measurement_reflns_used 9064
_cell_measurement_temperature 100(2)
_cell_measurement_theta_max 66.0
_cell_measurement_theta_min 3.4
_cell_volume 2566.4(2)
_computing_cell_refinement 'SAINT v8.34 A (Bruker,2013)'
_computing_data_reduction 'SAINT v8.34 A (Bruker,2013)'
_computing_molecular_graphics ORTEP
_computing_structure_refinement 'SHELXL-2016/6 (Sheldrick, 2016)'
_computing_structure_solution 'SHELXS-2016/6 (Sheldrick,2016)'
_diffrn_ambient_temperature 100(2)
_diffrn_measured_fraction_theta_full 0.997
_diffrn_measured_fraction_theta_max 0.997
_diffrn_measurement_device_type 'Bruker SMART APEX2 area detector'
_diffrn_measurement_method '\w and \f scans'
_diffrn_radiation_type CuK\a
_diffrn_radiation_wavelength 1.54178
_diffrn_reflns_av_R_equivalents 0.0549
_diffrn_reflns_av_unetI/netI 0.0269
_diffrn_reflns_Laue_measured_fraction_full 0.997
_diffrn_reflns_Laue_measured_fraction_max 0.997
_diffrn_reflns_limit_h_max 15
_diffrn_reflns_limit_h_min -15
_diffrn_reflns_limit_k_max 18
_diffrn_reflns_limit_k_min -18
_diffrn_reflns_limit_l_max 19
_diffrn_reflns_limit_l_min -19
_diffrn_reflns_number 77250
_diffrn_reflns_point_group_measured_fraction_full 0.997
_diffrn_reflns_point_group_measured_fraction_max 0.997
_diffrn_reflns_theta_full 66.744
_diffrn_reflns_theta_max 66.744
_diffrn_reflns_theta_min 3.061
_diffrn_source 'fine-focus sealed tube'
_exptl_absorpt_coefficient_mu 0.745
_exptl_absorpt_correction_T_max 1.000
_exptl_absorpt_correction_T_min 1.000
_exptl_absorpt_correction_type multi-scan
_exptl_absorpt_process_details 'SADABS (Siemens,1996)'
_exptl_crystal_colour yellow
_exptl_crystal_density_diffrn 1.381
_exptl_crystal_description platelet
_exptl_crystal_F_000 1120
_exptl_crystal_size_max 0.270
_exptl_crystal_size_mid 0.220
_exptl_crystal_size_min 0.050
_refine_diff_density_max 0.237
_refine_diff_density_min -0.245
_refine_diff_density_rms 0.046
_refine_ls_extinction_method none
_refine_ls_goodness_of_fit_ref 1.011
_refine_ls_hydrogen_treatment mixed
_refine_ls_matrix_type full
_refine_ls_number_parameters 743
_refine_ls_number_reflns 9064
_refine_ls_number_restraints 3
_refine_ls_restrained_S_all 1.011
_refine_ls_R_factor_all 0.0427
_refine_ls_R_factor_gt 0.0375
_refine_ls_shift/su_max 0.000
_refine_ls_shift/su_mean 0.000
_refine_ls_structure_factor_coef Fsqd
_refine_ls_weighting_details 'w=1/[\s^2^(Fo^2^)+(0.0568P)^2^+0.8441P] where P=(Fo^2^+2Fc^2^)/3'
_refine_ls_weighting_scheme calc
_refine_ls_wR_factor_gt 0.0998
_refine_ls_wR_factor_ref 0.1045
_reflns_Friedel_coverage 0.000
_reflns_number_gt 7943
_reflns_number_total 9064
_reflns_threshold_expression 'I > 2\s(I)'
_cod_data_source_file c9gc03992a2.cif
_cod_data_source_block cu_v830_0m
_cod_depositor_comments
;Adding full bibliography for 7239951--7239953.cif.

 Adding full bibliography for 7239951--7239953.cif.
;
_cod_database_code 7239951
_shelx_shelxl_version_number 2016/6
_shelx_space_group_comment
;
The symmetry employed for this shelxl refinement is uniquely defined
by the following loop, which should always be used as a source of
symmetry information in preference to the above space-group names.
They are only intended as comments.
;
_shelx_estimated_absorpt_t_min 0.824
_shelx_estimated_absorpt_t_max 0.964

loop_
_space_group_symop_operation_xyz
'x, y, z'
'-x, -y, -z'

loop_
_atom_site_label
_atom_site_type_symbol
_atom_site_fract_x
_atom_site_fract_y
_atom_site_fract_z
_atom_site_U_iso_or_equiv
_atom_site_adp_type
_atom_site_occupancy
_atom_site_site_symmetry_order
_atom_site_calc_flag
_atom_site_refinement_flags_posn
_atom_site_refinement_flags_adp
_atom_site_refinement_flags_occupancy
_atom_site_disorder_assembly
_atom_site_disorder_group
C1 C 0.14813(11) 0.53030(9) 0.30643(8) 0.0173(2) Uani 1 1 d . . . . .
C2 C 0.23688(11) 0.50878(9) 0.36018(8) 0.0177(2) Uani 1 1 d . . . . .
C3 C 0.35067(11) 0.58439(9) 0.42631(8) 0.0190(3) Uani 1 1 d . . . . .
C4 C 0.37927(11) 0.68540(9) 0.44197(8) 0.0190(3) Uani 1 1 d . . . . .
C4A C 0.29410(11) 0.71116(9) 0.38843(8) 0.0179(2) Uani 1 1 d . . . . .
C5 C 0.32932(11) 0.81813(9) 0.40908(8) 0.0178(2) Uani 1 1 d . . . . .
C6 C 0.24471(11) 0.85674(9) 0.35520(8) 0.0188(3) Uani 1 1 d . . . . .
C7 C 0.11829(11) 0.81426(9) 0.36347(8) 0.0205(3) Uani 1 1 d . . . . .
C8 C 0.04334(11) 0.71688(9) 0.31482(8) 0.0206(3) Uani 1 1 d . . . . .
H8 H -0.037488 0.684521 0.315118 0.031 Uiso 1 1 calc R U . . .
C9 C 0.08972(11) 0.65847(9) 0.25874(8) 0.0185(2) Uani 1 1 d . . . . .
H9 H 0.016742 0.594332 0.212031 0.028 Uiso 1 1 calc R U . . .
C9A C 0.17854(11) 0.63110(9) 0.31936(8) 0.0171(2) Uani 1 1 d . . . . .
C10 C 0.15544(11) 0.71997(9) 0.20742(8) 0.0182(2) Uani 1 1 d . . . . .
C12 C 0.02117(11) 0.44137(9) 0.24293(8) 0.0196(3) Uani 1 1 d . . . . .
H12A H -0.008793 0.452412 0.184125 0.029 Uiso 1 1 calc R U . . .
H12B H 0.028472 0.378073 0.228265 0.029 Uiso 1 1 calc R U . . .
C13 C -0.07139(11) 0.43081(9) 0.28929(8) 0.0206(3) Uani 1 1 d . . . . .
C14 C -0.06124(12) 0.39839(10) 0.36494(9) 0.0274(3) Uani 1 1 d . . . . .
H14 H 0.000315 0.377743 0.384729 0.041 Uiso 1 1 calc R U . . .
C15 C -0.13978(13) 0.39580(11) 0.41190(10) 0.0328(3) Uani 1 1 d . . . . .
H15 H -0.131887 0.373028 0.463139 0.049 Uiso 1 1 calc R U . . .
C16 C -0.22970(13) 0.42626(11) 0.38441(10) 0.0322(3) Uani 1 1 d . . . . .
H16 H -0.282811 0.425310 0.416965 0.048 Uiso 1 1 calc R U . . .
C17 C -0.24102(12) 0.45805(11) 0.30892(10) 0.0310(3) Uani 1 1 d . . . . .
H17 H -0.302078 0.479355 0.289758 0.047 Uiso 1 1 calc R U . . .
C18 C -0.16392(12) 0.45906(10) 0.26100(9) 0.0259(3) Uani 1 1 d . . . . .
H18 H -0.174321 0.479262 0.208263 0.039 Uiso 1 1 calc R U . . .
C19 C 0.09442(12) 0.88618(10) 0.42660(9) 0.0241(3) Uani 1 1 d . . . . .
H19A H 0.089262 0.937605 0.399062 0.036 Uiso 1 1 calc R U . . .
H19B H 0.166482 0.922156 0.486531 0.036 Uiso 1 1 calc R U . . .
C20 C -0.02211(12) 0.83771(10) 0.44534(8) 0.0242(3) Uani 1 1 d . . . . .
C21 C -0.04754(14) 0.75511(11) 0.47516(10) 0.0310(3) Uani 1 1 d . . . . .
H21 H 0.009595 0.728406 0.484402 0.046 Uiso 1 1 calc R U . . .
C22 C -0.15525(15) 0.71100(12) 0.49165(10) 0.0348(3) Uani 1 1 d . . . . .
H22 H -0.172487 0.653221 0.509951 0.052 Uiso 1 1 calc R U . . .
C23 C -0.23722(14) 0.75104(11) 0.48148(9) 0.0326(3) Uani 1 1 d . . . . .
H23 H -0.311122 0.720676 0.492266 0.049 Uiso 1 1 calc R U . . .
C24 C -0.21098(13) 0.83556(11) 0.45549(10) 0.0317(3) Uani 1 1 d . . . . .
H24 H -0.265158 0.865188 0.451043 0.047 Uiso 1 1 calc R U . . .
C25 C -0.10535(12) 0.87742(10) 0.43580(9) 0.0265(3) Uani 1 1 d . . . . .
H25 H -0.089893 0.933848 0.415593 0.040 Uiso 1 1 calc R U . . .
C26 C 0.28923(12) 0.88914(9) 0.21309(9) 0.0217(3) Uani 1 1 d . . . . .
H26A H 0.257011 0.939008 0.213884 0.033 Uiso 1 1 calc R U . . .
H26B H 0.265988 0.850317 0.147467 0.033 Uiso 1 1 calc R U . . .
C27 C 0.42858(12) 0.94586(10) 0.25914(9) 0.0257(3) Uani 1 1 d . . . . .
C28 C 0.49925(15) 0.89524(14) 0.27108(11) 0.0389(4) Uani 1 1 d . . . . .
H28 H 0.457616 0.823275 0.250584 0.058 Uiso 1 1 calc R U . A 1
C29A C 0.6264(6) 0.9445(7) 0.3111(4) 0.0643(17) Uani 0.756(17) 1 d D . P B 1
H29A H 0.671799 0.907885 0.321571 0.096 Uiso 0.756(17) 1 calc R U P B 1
C30A C 0.6862(8) 1.0478(7) 0.3356(6) 0.070(2) Uani 0.756(17) 1 d D . P B 1
H30A H 0.774267 1.083110 0.359179 0.105 Uiso 0.756(17) 1 calc R U P B 1
C31A C 0.6191(8) 1.1007(5) 0.3263(6) 0.063(2) Uani 0.756(17) 1 d D . P B 1
H31A H 0.662373 1.172677 0.347116 0.095 Uiso 0.756(17) 1 calc R U P B 1
C29B C 0.6312(16) 0.9623(10) 0.3072(10) 0.022(3) Uiso 0.244(17) 1 d D . P B 2
H29B H 0.684195 0.931716 0.308312 0.033 Uiso 0.244(17) 1 calc R U P B 2
C30B C 0.687(2) 1.0676(13) 0.3405(17) 0.025(3) Uiso 0.244(17) 1 d D . P B 2
H30B H 0.774333 1.106153 0.373948 0.037 Uiso 0.244(17) 1 calc R U P B 2
C31B C 0.6143(17) 1.1160(13) 0.3245(14) 0.020(3) Uiso 0.244(17) 1 d D . P B 2
H31B H 0.648192 1.187228 0.338340 0.030 Uiso 0.244(17) 1 calc R U P B 2
C32 C 0.48805(14) 1.05127(11) 0.28660(10) 0.0364(4) Uani 1 1 d . . . . .
H32 H 0.442498 1.088180 0.278996 0.055 Uiso 1 1 calc R U . B 1
C33 C 0.64918(11) 0.53471(9) 0.81124(8) 0.0176(2) Uani 1 1 d . . . . .
C34 C 0.73782(11) 0.51124(9) 0.86278(8) 0.0179(2) Uani 1 1 d . . . . .
C35 C 0.85524(11) 0.58566(9) 0.92460(8) 0.0190(3) Uani 1 1 d . . . . .
C36 C 0.88778(11) 0.68679(9) 0.93727(8) 0.0193(3) Uani 1 1 d . . . . .
C36A C 0.80251(11) 0.71428(9) 0.88682(8) 0.0178(2) Uani 1 1 d . . . . .
C37 C 0.84140(11) 0.82160(9) 0.90615(8) 0.0182(3) Uani 1 1 d . . . . .
C38 C 0.75750(11) 0.86192(9) 0.85467(8) 0.0178(2) Uani 1 1 d . . . . .
C39 C 0.63650(11) 0.82605(9) 0.87100(8) 0.0197(3) Uani 1 1 d . . . . .
C40 C 0.55609(11) 0.72910(9) 0.82548(8) 0.0197(3) Uani 1 1 d . . . . .
H40 H 0.477683 0.700756 0.830539 0.030 Uiso 1 1 calc R U . . .
C41 C 0.59211(11) 0.66465(9) 0.76529(8) 0.0182(2) Uani 1 1 d . . . . .
H41 H 0.515352 0.601196 0.721704 0.027 Uiso 1 1 calc R U . . .
C41A C 0.68246(11) 0.63554(9) 0.82220(8) 0.0172(2) Uani 1 1 d . . . . .
C42 C 0.65292(11) 0.72065(9) 0.70871(8) 0.0174(2) Uani 1 1 d . . . . .
C44 C 0.52138(11) 0.44723(9) 0.75214(8) 0.0194(3) Uani 1 1 d . . . . .
H44A H 0.529619 0.385496 0.729612 0.029 Uiso 1 1 calc R U . . .
H44B H 0.484861 0.462171 0.697344 0.029 Uiso 1 1 calc R U . . .
C45 C 0.43276(11) 0.42575(9) 0.80281(8) 0.0210(3) Uani 1 1 d . . . . .
C46 C 0.33340(13) 0.32911(11) 0.77138(10) 0.0302(3) Uani 1 1 d . . . . .
H46 H 0.325459 0.277104 0.721723 0.045 Uiso 1 1 calc R U . . .
C47 C 0.24561(13) 0.30719(12) 0.81122(11) 0.0363(3) Uani 1 1 d . . . . .
H47 H 0.177671 0.240936 0.787926 0.054 Uiso 1 1 calc R U . . .
C48 C 0.25643(14) 0.38102(13) 0.88439(10) 0.0358(3) Uani 1 1 d . . . . .
H48 H 0.196321 0.366056 0.911633 0.054 Uiso 1 1 calc R U . . .
C49 C 0.35555(14) 0.47684(12) 0.91754(10) 0.0336(3) Uani 1 1 d . . . . .
H49 H 0.364142 0.528028 0.968274 0.050 Uiso 1 1 calc R U . . .
C50 C 0.44316(13) 0.49908(10) 0.87714(9) 0.0271(3) Uani 1 1 d . . . . .
H50 H 0.511046 0.565403 0.900783 0.041 Uiso 1 1 calc R U . . .
C51 C 0.62153(12) 0.90209(10) 0.93720(9) 0.0239(3) Uani 1 1 d . . . . .
H51A H 0.614226 0.953007 0.909671 0.036 Uiso 1 1 calc R U . . .
H51B H 0.696558 0.937942 0.995236 0.036 Uiso 1 1 calc R U . . .
C52 C 0.50883(13) 0.85323(10) 0.95959(9) 0.0250(3) Uani 1 1 d . . . . .
C53 C 0.50732(14) 0.79294(11) 1.01416(10) 0.0316(3) Uani 1 1 d . . . . .
H53 H 0.578861 0.785161 1.039527 0.047 Uiso 1 1 calc R U . . .
C54 C 0.40177(15) 0.74385(12) 1.03193(10) 0.0389(4) Uani 1 1 d . . . . .
H54 H 0.401632 0.703050 1.069496 0.058 Uiso 1 1 calc R U . . .
C55 C 0.29725(15) 0.75458(13) 0.99483(11) 0.0420(4) Uani 1 1 d . . . . .
H55 H 0.224635 0.720200 1.005876 0.063 Uiso 1 1 calc R U . . .
C56 C 0.29881(16) 0.81509(14) 0.94199(12) 0.0452(4) Uani 1 1 d . . . . .
H56 H 0.227467 0.823366 0.917333 0.068 Uiso 1 1 calc R U . . .
C57 C 0.40416(15) 0.86440(12) 0.92426(11) 0.0359(3) Uani 1 1 d . . . . .
H57 H 0.404156 0.906092 0.887590 0.054 Uiso 1 1 calc R U . . .
C58 C 0.79714(12) 0.88337(9) 0.70883(8) 0.0211(3) Uani 1 1 d . . . . .
H58A H 0.784896 0.944512 0.717607 0.032 Uiso 1 1 calc R U . . .
H58B H 0.761739 0.845288 0.641451 0.032 Uiso 1 1 calc R U . . .
C59 C 0.93424(12) 0.91587(10) 0.74626(8) 0.0217(3) Uani 1 1 d . . . . .
C60 C 0.97661(13) 0.84402(10) 0.73834(9) 0.0277(3) Uani 1 1 d . . . . .
H60 H 0.918566 0.774037 0.709344 0.042 Uiso 1 1 calc R U . . .
C61 C 1.10239(13) 0.87328(12) 0.77223(10) 0.0335(3) Uani 1 1 d . . . . .
H61 H 1.130254 0.823475 0.766050 0.050 Uiso 1 1 calc R U . . .
C62 C 1.18782(13) 0.97515(12) 0.81519(10) 0.0330(3) Uani 1 1 d . . . . .
H62 H 1.274213 0.995371 0.839047 0.049 Uiso 1 1 calc R U . . .
C63 C 1.14656(14) 1.04692(11) 0.82307(10) 0.0351(3) Uani 1 1 d . . . . .
H63 H 1.204849 1.116829 0.852315 0.053 Uiso 1 1 calc R U . . .
C64 C 1.02058(13) 1.01778(10) 0.78861(10) 0.0290(3) Uani 1 1 d . . . . .
H64 H 0.993128 1.067867 0.793999 0.044 Uiso 1 1 calc R U . . .
N11 N 0.22801(9) 0.81868(7) 0.25586(7) 0.0189(2) Uani 1 1 d . . . . .
N43 N 0.72922(9) 0.81954(7) 0.75364(7) 0.0179(2) Uani 1 1 d . . . . .
O1 O 0.30369(8) 0.96154(6) 0.38824(6) 0.02094(19) Uani 1 1 d . . . . .
H1 H 0.376616 0.983244 0.425620 0.046(2) Uiso 1 1 calc R U . . .
O2 O 0.42913(8) 0.88612(6) 0.47064(6) 0.02218(19) Uani 1 1 d . . . . .
O3 O 0.49028(8) 0.75423(7) 0.50943(6) 0.0250(2) Uani 1 1 d . . . . .
H3 H 0.498007 0.812819 0.516282 0.046(2) Uiso 1 1 calc R U . . .
O4 O 0.42723(8) 0.55284(7) 0.47304(6) 0.0251(2) Uani 1 1 d . . . . .
H4 H 0.488048 0.602783 0.517168 0.046(2) Uiso 1 1 calc R U . . .
O5 O 0.20917(8) 0.41083(6) 0.34746(6) 0.02086(19) Uani 1 1 d . . . . .
H5 H 0.273939 0.407467 0.373577 0.046(2) Uiso 1 1 calc R U . . .
O6 O 0.14137(8) 0.67874(6) 0.12688(6) 0.02062(19) Uani 1 1 d . . . . .
O7 O 0.82117(8) 0.96668(6) 0.88440(6) 0.01961(19) Uani 1 1 d . . . . .
H7 H 0.893617 0.987196 0.922014 0.046(2) Uiso 1 1 calc R U . . .
O8 O 0.94366(8) 0.88821(6) 0.96550(6) 0.0237(2) Uani 1 1 d . . . . .
O9 O 1.00308(8) 0.75424(7) 0.99974(6) 0.0265(2) Uani 1 1 d . . . . .
H9A H 1.013510 0.813402 1.005770 0.046(2) Uiso 1 1 calc R U . . .
O10 O 0.93237(8) 0.55343(7) 0.96949(6) 0.0252(2) Uani 1 1 d . . . . .
H10 H 0.994144 0.603139 1.013161 0.046(2) Uiso 1 1 calc R U . . .
O11 O 0.70525(8) 0.41283(6) 0.85138(6) 0.02167(19) Uani 1 1 d . . . . .
H11 H 0.768547 0.407323 0.876990 0.046(2) Uiso 1 1 calc R U . . .
O12 O 0.63351(8) 0.67519(6) 0.62789(6) 0.02012(19) Uani 1 1 d . . . . .

loop_
_atom_site_aniso_label
_atom_site_aniso_U_11
_atom_site_aniso_U_22
_atom_site_aniso_U_33
_atom_site_aniso_U_23
_atom_site_aniso_U_13
_atom_site_aniso_U_12
C1 0.0190(6) 0.0141(6) 0.0154(5) 0.0019(5) 0.0068(5) 0.0060(5)
C2 0.0214(6) 0.0129(6) 0.0176(6) 0.0029(5) 0.0084(5) 0.0074(5)
C3 0.0199(6) 0.0169(6) 0.0178(6) 0.0034(5) 0.0050(5) 0.0091(5)
C4 0.0185(6) 0.0154(6) 0.0169(6) 0.0009(5) 0.0048(5) 0.0055(5)
C4A 0.0197(6) 0.0140(6) 0.0165(6) 0.0025(5) 0.0062(5) 0.0066(5)
C5 0.0197(6) 0.0142(6) 0.0151(6) 0.0014(5) 0.0064(5) 0.0057(5)
C6 0.0227(6) 0.0114(6) 0.0170(6) 0.0006(5) 0.0055(5) 0.0063(5)
C7 0.0223(6) 0.0181(6) 0.0190(6) 0.0044(5) 0.0052(5) 0.0102(5)
C8 0.0188(6) 0.0198(6) 0.0213(6) 0.0053(5) 0.0052(5) 0.0098(5)
C9 0.0185(6) 0.0123(6) 0.0175(6) 0.0014(5) 0.0025(5) 0.0050(5)
C9A 0.0183(6) 0.0149(6) 0.0159(6) 0.0026(5) 0.0065(5) 0.0071(5)
C10 0.0183(6) 0.0154(6) 0.0175(6) 0.0028(5) 0.0023(5) 0.0091(5)
C12 0.0214(6) 0.0124(6) 0.0184(6) 0.0014(5) 0.0042(5) 0.0060(5)
C13 0.0175(6) 0.0115(6) 0.0209(6) -0.0010(5) 0.0025(5) 0.0019(5)
C14 0.0247(7) 0.0265(7) 0.0279(7) 0.0095(6) 0.0073(5) 0.0107(6)
C15 0.0299(7) 0.0356(8) 0.0287(7) 0.0119(6) 0.0108(6) 0.0110(6)
C16 0.0259(7) 0.0318(8) 0.0335(8) 0.0063(6) 0.0139(6) 0.0091(6)
C17 0.0215(7) 0.0251(7) 0.0413(8) 0.0085(6) 0.0098(6) 0.0091(6)
C18 0.0211(6) 0.0205(7) 0.0291(7) 0.0079(5) 0.0054(5) 0.0062(5)
C19 0.0273(7) 0.0194(6) 0.0232(6) 0.0030(5) 0.0092(5) 0.0112(5)
C20 0.0291(7) 0.0210(6) 0.0170(6) -0.0005(5) 0.0074(5) 0.0111(5)
C21 0.0399(8) 0.0339(8) 0.0270(7) 0.0117(6) 0.0163(6) 0.0218(7)
C22 0.0461(9) 0.0338(8) 0.0275(7) 0.0123(6) 0.0197(7) 0.0169(7)
C23 0.0321(7) 0.0340(8) 0.0230(7) 0.0017(6) 0.0138(6) 0.0092(6)
C24 0.0298(7) 0.0319(8) 0.0268(7) -0.0003(6) 0.0098(6) 0.0143(6)
C25 0.0296(7) 0.0205(7) 0.0236(6) 0.0009(5) 0.0086(5) 0.0107(6)
C26 0.0280(7) 0.0156(6) 0.0187(6) 0.0055(5) 0.0071(5) 0.0091(5)
C27 0.0265(7) 0.0285(7) 0.0167(6) 0.0071(5) 0.0085(5) 0.0078(6)
C28 0.0374(8) 0.0564(10) 0.0357(8) 0.0248(8) 0.0189(7) 0.0266(8)
C29A 0.044(2) 0.124(5) 0.057(2) 0.063(3) 0.0298(15) 0.047(3)
C30A 0.0304(17) 0.119(6) 0.029(2) 0.024(4) 0.0111(14) 0.006(4)
C31A 0.053(3) 0.053(4) 0.0300(17) -0.001(2) 0.0153(15) -0.019(2)
C32 0.0379(8) 0.0292(8) 0.0245(7) 0.0028(6) 0.0126(6) 0.0018(6)
C33 0.0201(6) 0.0139(6) 0.0150(5) 0.0015(5) 0.0061(5) 0.0064(5)
C34 0.0232(6) 0.0129(6) 0.0170(6) 0.0031(5) 0.0090(5) 0.0078(5)
C35 0.0216(6) 0.0170(6) 0.0172(6) 0.0037(5) 0.0054(5) 0.0102(5)
C36 0.0195(6) 0.0152(6) 0.0168(6) 0.0010(5) 0.0040(5) 0.0062(5)
C36A 0.0194(6) 0.0138(6) 0.0162(6) 0.0021(5) 0.0049(5) 0.0069(5)
C37 0.0196(6) 0.0153(6) 0.0153(6) 0.0018(5) 0.0056(5) 0.0063(5)
C38 0.0202(6) 0.0107(6) 0.0158(6) 0.0004(5) 0.0035(5) 0.0053(5)
C39 0.0216(6) 0.0183(6) 0.0183(6) 0.0048(5) 0.0058(5) 0.0105(5)
C40 0.0194(6) 0.0179(6) 0.0205(6) 0.0052(5) 0.0058(5) 0.0095(5)
C41 0.0167(6) 0.0114(6) 0.0185(6) 0.0009(5) 0.0024(5) 0.0040(5)
C41A 0.0189(6) 0.0145(6) 0.0156(5) 0.0019(5) 0.0063(5) 0.0073(5)
C42 0.0159(6) 0.0154(6) 0.0176(6) 0.0027(5) 0.0015(5) 0.0089(5)
C44 0.0215(6) 0.0120(6) 0.0182(6) 0.0011(5) 0.0040(5) 0.0061(5)
C45 0.0199(6) 0.0179(6) 0.0202(6) 0.0062(5) 0.0028(5) 0.0075(5)
C46 0.0280(7) 0.0223(7) 0.0269(7) 0.0044(6) 0.0055(6) 0.0043(6)
C47 0.0252(7) 0.0330(8) 0.0362(8) 0.0132(7) 0.0072(6) 0.0020(6)
C48 0.0277(7) 0.0482(9) 0.0335(8) 0.0205(7) 0.0144(6) 0.0147(7)
C49 0.0384(8) 0.0374(8) 0.0296(7) 0.0123(6) 0.0159(6) 0.0198(7)
C50 0.0291(7) 0.0219(7) 0.0268(7) 0.0067(5) 0.0098(6) 0.0101(6)
C51 0.0294(7) 0.0175(6) 0.0226(6) 0.0036(5) 0.0105(5) 0.0101(5)
C52 0.0319(7) 0.0184(6) 0.0212(6) 0.0004(5) 0.0125(5) 0.0102(5)
C53 0.0357(8) 0.0264(7) 0.0274(7) 0.0064(6) 0.0125(6) 0.0105(6)
C54 0.0496(9) 0.0284(8) 0.0293(7) 0.0060(6) 0.0211(7) 0.0072(7)
C55 0.0371(9) 0.0392(9) 0.0357(8) -0.0006(7) 0.0226(7) 0.0056(7)
C56 0.0377(9) 0.0563(11) 0.0465(9) 0.0129(8) 0.0232(8) 0.0245(8)
C57 0.0412(8) 0.0396(9) 0.0380(8) 0.0142(7) 0.0218(7) 0.0250(7)
C58 0.0257(6) 0.0152(6) 0.0186(6) 0.0049(5) 0.0069(5) 0.0075(5)
C59 0.0253(6) 0.0193(6) 0.0169(6) 0.0045(5) 0.0086(5) 0.0075(5)
C60 0.0281(7) 0.0205(7) 0.0276(7) 0.0015(5) 0.0100(6) 0.0087(6)
C61 0.0318(7) 0.0334(8) 0.0339(8) 0.0036(6) 0.0130(6) 0.0178(6)
C62 0.0243(7) 0.0384(8) 0.0281(7) 0.0060(6) 0.0094(6) 0.0103(6)
C63 0.0291(7) 0.0242(7) 0.0346(8) 0.0042(6) 0.0061(6) 0.0028(6)
C64 0.0300(7) 0.0195(7) 0.0293(7) 0.0054(6) 0.0079(6) 0.0073(6)
N11 0.0229(5) 0.0131(5) 0.0167(5) 0.0027(4) 0.0055(4) 0.0072(4)
N43 0.0207(5) 0.0129(5) 0.0154(5) 0.0019(4) 0.0044(4) 0.0066(4)
O1 0.0232(4) 0.0107(4) 0.0209(4) 0.0001(3) 0.0039(4) 0.0060(3)
O2 0.0218(4) 0.0125(4) 0.0204(4) 0.0000(3) 0.0012(4) 0.0042(4)
O3 0.0209(4) 0.0126(4) 0.0261(5) -0.0008(4) -0.0032(4) 0.0050(4)
O4 0.0229(5) 0.0145(4) 0.0255(5) 0.0002(4) -0.0029(4) 0.0083(4)
O5 0.0219(4) 0.0123(4) 0.0231(4) 0.0028(3) 0.0042(4) 0.0075(3)
O6 0.0246(4) 0.0164(4) 0.0154(4) 0.0010(3) 0.0028(3) 0.0098(4)
O7 0.0205(4) 0.0102(4) 0.0193(4) 0.0002(3) 0.0024(3) 0.0046(3)
O8 0.0215(4) 0.0128(4) 0.0231(4) 0.0001(4) -0.0011(4) 0.0044(4)
O9 0.0212(5) 0.0131(4) 0.0291(5) 0.0010(4) -0.0042(4) 0.0051(4)
O10 0.0241(5) 0.0152(4) 0.0257(5) 0.0021(4) -0.0018(4) 0.0090(4)
O11 0.0239(4) 0.0124(4) 0.0241(5) 0.0039(3) 0.0054(4) 0.0078(4)
O12 0.0226(4) 0.0161(4) 0.0151(4) 0.0001(3) 0.0018(3) 0.0091(4)

loop_
_atom_type_symbol
_atom_type_description
_atom_type_scat_dispersion_real
_atom_type_scat_dispersion_imag
_atom_type_scat_source
C C 0.0181 0.0096 'International Tables Vol C Tables 4.2.6.8 and 6.1.1.4'
H H 0.0000 0.0000 'International Tables Vol C Tables 4.2.6.8 and 6.1.1.4'
N N 0.0311 0.0189 'International Tables Vol C Tables 4.2.6.8 and 6.1.1.4'
O O 0.0492 0.0322 'International Tables Vol C Tables 4.2.6.8 and 6.1.1.4'

loop_
_geom_angle_atom_site_label_1
_geom_angle_atom_site_label_2
_geom_angle_atom_site_label_3
_geom_angle
_geom_angle_site_symmetry_1
_geom_angle_site_symmetry_3
_geom_angle_publ_flag
C9A C1 C2 118.05(11) . . ?
C9A C1 C12 124.10(11) . . ?
C2 C1 C12 117.69(10) . . ?
O5 C2 C3 118.89(11) . . ?
O5 C2 C1 118.71(10) . . ?
C3 C2 C1 122.39(11) . . ?
O4 C3 C2 116.17(11) . . ?
O4 C3 C4 124.19(11) . . ?
C2 C3 C4 119.63(11) . . ?
O3 C4 C3 115.91(11) . . ?
O3 C4 C4A 123.91(11) . . ?
C3 C4 C4A 120.18(11) . . ?
C4 C4A C9A 118.66(11) . . ?
C4 C4A C5 117.30(11) . . ?
C9A C4A C5 124.02(11) . . ?
O2 C5 C4A 122.78(11) . . ?
O2 C5 C6 114.71(10) . . ?
C4A C5 C6 122.51(10) . . ?
O1 C6 N11 109.47(9) . . ?
O1 C6 C7 111.17(10) . . ?
N11 C6 C7 109.66(10) . . ?
O1 C6 C5 109.49(9) . . ?
N11 C6 C5 106.16(9) . . ?
C7 C6 C5 110.76(10) . . ?
C8 C7 C19 127.69(12) . . ?
C8 C7 C6 115.23(11) . . ?
C19 C7 C6 117.07(10) . . ?
C7 C8 C9 118.27(11) . . ?
C7 C8 H8 120.9 . . ?
C9 C8 H8 120.9 . . ?
C8 C9 C9A 111.84(10) . . ?
C8 C9 C10 110.52(10) . . ?
C9A C9 C10 108.96(10) . . ?
C8 C9 H9 108.5 . . ?
C9A C9 H9 108.5 . . ?
C10 C9 H9 108.5 . . ?
C1 C9A C4A 121.01(11) . . ?
C1 C9A C9 120.23(10) . . ?
C4A C9A C9 118.76(10) . . ?
O6 C10 N11 123.99(11) . . ?
O6 C10 C9 120.96(11) . . ?
N11 C10 C9 115.05(10) . . ?
C13 C12 C1 110.42(10) . . ?
C13 C12 H12A 109.6 . . ?
C1 C12 H12A 109.6 . . ?
C13 C12 H12B 109.6 . . ?
C1 C12 H12B 109.6 . . ?
H12A C12 H12B 108.1 . . ?
C14 C13 C18 118.17(12) . . ?
C14 C13 C12 120.68(11) . . ?
C18 C13 C12 121.03(11) . . ?
C15 C14 C13 120.95(13) . . ?
C15 C14 H14 119.5 . . ?
C13 C14 H14 119.5 . . ?
C16 C15 C14 120.37(13) . . ?
C16 C15 H15 119.8 . . ?
C14 C15 H15 119.8 . . ?
C17 C16 C15 119.12(13) . . ?
C17 C16 H16 120.4 . . ?
C15 C16 H16 120.4 . . ?
C16 C17 C18 120.55(13) . . ?
C16 C17 H17 119.7 . . ?
C18 C17 H17 119.7 . . ?
C17 C18 C13 120.80(13) . . ?
C17 C18 H18 119.6 . . ?
C13 C18 H18 119.6 . . ?
C7 C19 C20 115.36(11) . . ?
C7 C19 H19A 108.4 . . ?
C20 C19 H19A 108.4 . . ?
C7 C19 H19B 108.4 . . ?
C20 C19 H19B 108.4 . . ?
H19A C19 H19B 107.5 . . ?
C21 C20 C25 118.05(13) . . ?
C21 C20 C19 121.68(12) . . ?
C25 C20 C19 120.24(12) . . ?
C22 C21 C20 121.07(14) . . ?
C22 C21 H21 119.5 . . ?
C20 C21 H21 119.5 . . ?
C23 C22 C21 120.14(14) . . ?
C23 C22 H22 119.9 . . ?
C21 C22 H22 119.9 . . ?
C22 C23 C24 119.56(13) . . ?
C22 C23 H23 120.2 . . ?
C24 C23 H23 120.2 . . ?
C23 C24 C25 120.20(14) . . ?
C23 C24 H24 119.9 . . ?
C25 C24 H24 119.9 . . ?
C20 C25 C24 120.89(13) . . ?
C20 C25 H25 119.6 . . ?
C24 C25 H25 119.6 . . ?
N11 C26 C27 114.84(10) . . ?
N11 C26 H26A 108.6 . . ?
C27 C26 H26A 108.6 . . ?
N11 C26 H26B 108.6 . . ?
C27 C26 H26B 108.6 . . ?
H26A C26 H26B 107.5 . . ?
C28 C27 C32 119.38(14) . . ?
C28 C27 C26 121.44(13) . . ?
C32 C27 C26 119.11(13) . . ?
C27 C28 C29B 113.0(5) . . ?
C27 C28 C29A 122.9(4) . . ?
C27 C28 H28 118.5 . . ?
C29A C28 H28 118.5 . . ?
C30A C29A C28 118.3(6) . . ?
C30A C29A H29A 120.9 . . ?
C28 C29A H29A 120.9 . . ?
C31A C30A C29A 120.3(7) . . ?
C31A C30A H30A 119.8 . . ?
C29A C30A H30A 119.8 . . ?
C30A C31A C32 122.0(6) . . ?
C30A C31A H31A 119.0 . . ?
C32 C31A H31A 119.0 . . ?
C30B C29B C28 125.6(14) . . ?
C30B C29B H29B 117.2 . . ?
C28 C29B H29B 117.2 . . ?
C31B C30B C29B 119.4(18) . . ?
C31B C30B H30B 120.3 . . ?
C29B C30B H30B 120.3 . . ?
C30B C31B C32 114.0(16) . . ?
C30B C31B H31B 123.0 . . ?
C32 C31B H31B 123.0 . . ?
C31B C32 C27 127.8(6) . . ?
C31A C32 C27 117.0(4) . . ?
C31A C32 H32 121.5 . . ?
C27 C32 H32 121.5 . . ?
C41A C33 C34 118.43(11) . . ?
C41A C33 C44 124.68(11) . . ?
C34 C33 C44 116.78(11) . . ?
O11 C34 C35 119.62(11) . . ?
O11 C34 C33 118.21(11) . . ?
C35 C34 C33 122.17(11) . . ?
O10 C35 C34 116.60(11) . . ?
O10 C35 C36 123.89(11) . . ?
C34 C35 C36 119.51(11) . . ?
O9 C36 C35 115.59(11) . . ?
O9 C36 C36A 123.89(11) . . ?
C35 C36 C36A 120.52(11) . . ?
C36 C36A C41A 118.73(11) . . ?
C36 C36A C37 117.41(11) . . ?
C41A C36A C37 123.84(11) . . ?
O8 C37 C36A 122.48(11) . . ?
O8 C37 C38 114.93(10) . . ?
C36A C37 C38 122.58(10) . . ?
O7 C38 N43 109.05(9) . . ?
O7 C38 C39 111.27(10) . . ?
N43 C38 C39 109.37(9) . . ?
O7 C38 C37 109.55(9) . . ?
N43 C38 C37 107.35(9) . . ?
C39 C38 C37 110.15(10) . . ?
C40 C39 C51 126.89(12) . . ?
C40 C39 C38 115.24(11) . . ?
C51 C39 C38 117.85(10) . . ?
C39 C40 C41 118.30(11) . . ?
C39 C40 H40 120.8 . . ?
C41 C40 H40 120.8 . . ?
C40 C41 C42 110.69(10) . . ?
C40 C41 C41A 112.13(10) . . ?
C42 C41 C41A 108.13(10) . . ?
C40 C41 H41 108.6 . . ?
C42 C41 H41 108.6 . . ?
C41A C41 H41 108.6 . . ?
C33 C41A C36A 120.61(11) . . ?
C33 C41A C41 120.53(10) . . ?
C36A C41A C41 118.86(10) . . ?
O12 C42 N43 123.88(11) . . ?
O12 C42 C41 121.13(11) . . ?
N43 C42 C41 114.96(10) . . ?
C33 C44 C45 113.77(10) . . ?
C33 C44 H44A 108.8 . . ?
C45 C44 H44A 108.8 . . ?
C33 C44 H44B 108.8 . . ?
C45 C44 H44B 108.8 . . ?
H44A C44 H44B 107.7 . . ?
C50 C45 C46 117.74(12) . . ?
C50 C45 C44 123.33(11) . . ?
C46 C45 C44 118.88(12) . . ?
C47 C46 C45 121.23(14) . . ?
C47 C46 H46 119.4 . . ?
C45 C46 H46 119.4 . . ?
C48 C47 C46 120.39(13) . . ?
C48 C47 H47 119.8 . . ?
C46 C47 H47 119.8 . . ?
C47 C48 C49 119.20(13) . . ?
C47 C48 H48 120.4 . . ?
C49 C48 H48 120.4 . . ?
C48 C49 C50 120.44(14) . . ?
C48 C49 H49 119.8 . . ?
C50 C49 H49 119.8 . . ?
C45 C50 C49 120.99(13) . . ?
C45 C50 H50 119.5 . . ?
C49 C50 H50 119.5 . . ?
C39 C51 C52 112.29(11) . . ?
C39 C51 H51A 109.1 . . ?
C52 C51 H51A 109.1 . . ?
C39 C51 H51B 109.1 . . ?
C52 C51 H51B 109.1 . . ?
H51A C51 H51B 107.9 . . ?
C57 C52 C53 118.73(13) . . ?
C57 C52 C51 121.17(13) . . ?
C53 C52 C51 120.07(13) . . ?
C52 C53 C54 120.56(15) . . ?
C52 C53 H53 119.7 . . ?
C54 C53 H53 119.7 . . ?
C55 C54 C53 119.94(15) . . ?
C55 C54 H54 120.0 . . ?
C53 C54 H54 120.0 . . ?
C56 C55 C54 119.74(14) . . ?
C56 C55 H55 120.1 . . ?
C54 C55 H55 120.1 . . ?
C55 C56 C57 120.47(16) . . ?
C55 C56 H56 119.8 . . ?
C57 C56 H56 119.8 . . ?
C52 C57 C56 120.55(15) . . ?
C52 C57 H57 119.7 . . ?
C56 C57 H57 119.7 . . ?
N43 C58 C59 113.23(10) . . ?
N43 C58 H58A 108.9 . . ?
C59 C58 H58A 108.9 . . ?
N43 C58 H58B 108.9 . . ?
C59 C58 H58B 108.9 . . ?
H58A C58 H58B 107.7 . . ?
C64 C59 C60 118.75(12) . . ?
C64 C59 C58 120.86(12) . . ?
C60 C59 C58 120.38(11) . . ?
C61 C60 C59 120.73(13) . . ?
C61 C60 H60 119.6 . . ?
C59 C60 H60 119.6 . . ?
C60 C61 C62 120.09(14) . . ?
C60 C61 H61 120.0 . . ?
C62 C61 H61 120.0 . . ?
C63 C62 C61 119.54(13) . . ?
C63 C62 H62 120.2 . . ?
C61 C62 H62 120.2 . . ?
C62 C63 C64 120.45(13) . . ?
C62 C63 H63 119.8 . . ?
C64 C63 H63 119.8 . . ?
C63 C64 C59 120.44(13) . . ?
C63 C64 H64 119.8 . . ?
C59 C64 H64 119.8 . . ?
C10 N11 C26 121.24(10) . . ?
C10 N11 C6 118.27(10) . . ?
C26 N11 C6 120.48(9) . . ?
C42 N43 C58 121.29(10) . . ?
C42 N43 C38 118.29(10) . . ?
C58 N43 C38 119.94(9) . . ?
C6 O1 H1 109.5 . . ?
C4 O3 H3 109.5 . . ?
C3 O4 H4 109.5 . . ?
C2 O5 H5 109.5 . . ?
C38 O7 H7 109.5 . . ?
C36 O9 H9A 109.5 . . ?
C35 O10 H10 109.5 . . ?
C34 O11 H11 109.5 . . ?

loop_
_geom_bond_atom_site_label_1
_geom_bond_atom_site_label_2
_geom_bond_distance
_geom_bond_site_symmetry_2
_geom_bond_publ_flag
C1 C9A 1.3867(17) . ?
C1 C2 1.4107(17) . ?
C1 C12 1.5263(16) . ?
C2 O5 1.3518(15) . ?
C2 C3 1.3865(17) . ?
C3 O4 1.3591(15) . ?
C3 C4 1.3884(18) . ?
C4 O3 1.3501(15) . ?
C4 C4A 1.4208(17) . ?
C4A C9A 1.4321(17) . ?
C4A C5 1.4511(17) . ?
C5 O2 1.2420(15) . ?
C5 C6 1.5605(17) . ?
C6 O1 1.3822(14) . ?
C6 N11 1.4982(15) . ?
C6 C7 1.5299(17) . ?
C7 C8 1.3235(18) . ?
C7 C19 1.5053(18) . ?
C8 C9 1.5123(17) . ?
C8 H8 0.9500 . ?
C9 C9A 1.5234(17) . ?
C9 C10 1.5249(17) . ?
C9 H9 1.0000 . ?
C10 O6 1.2403(15) . ?
C10 N11 1.3345(16) . ?
C12 C13 1.5193(17) . ?
C12 H12A 0.9900 . ?
C12 H12B 0.9900 . ?
C13 C14 1.3918(19) . ?
C13 C18 1.3939(18) . ?
C14 C15 1.388(2) . ?
C14 H14 0.9500 . ?
C15 C16 1.387(2) . ?
C15 H15 0.9500 . ?
C16 C17 1.384(2) . ?
C16 H16 0.9500 . ?
C17 C18 1.388(2) . ?
C17 H17 0.9500 . ?
C18 H18 0.9500 . ?
C19 C20 1.5145(18) . ?
C19 H19A 0.9900 . ?
C19 H19B 0.9900 . ?
C20 C21 1.391(2) . ?
C20 C25 1.3920(19) . ?
C21 C22 1.391(2) . ?
C21 H21 0.9500 . ?
C22 C23 1.381(2) . ?
C22 H22 0.9500 . ?
C23 C24 1.382(2) . ?
C23 H23 0.9500 . ?
C24 C25 1.393(2) . ?
C24 H24 0.9500 . ?
C25 H25 0.9500 . ?
C26 N11 1.4724(16) . ?
C26 C27 1.5046(18) . ?
C26 H26A 0.9900 . ?
C26 H26B 0.9900 . ?
C27 C28 1.389(2) . ?
C27 C32 1.394(2) . ?
C28 C29B 1.445(17) . ?
C28 C29A 1.370(7) . ?
C28 H28 0.9500 . ?
C29A C30A 1.369(7) . ?
C29A H29A 0.9500 . ?
C30A C31A 1.378(7) . ?
C30A H30A 0.9500 . ?
C31A C32 1.412(9) . ?
C31A H31A 0.9500 . ?
C29B C30B 1.391(13) . ?
C29B H29B 0.9500 . ?
C30B C31B 1.390(12) . ?
C30B H30B 0.9500 . ?
C31B C32 1.383(19) . ?
C31B H31B 0.9500 . ?
C32 H32 0.9500 . ?
C33 C41A 1.3865(17) . ?
C33 C34 1.4141(17) . ?
C33 C44 1.5120(16) . ?
C34 O11 1.3509(15) . ?
C34 C35 1.3868(18) . ?
C35 O10 1.3594(15) . ?
C35 C36 1.3874(18) . ?
C36 O9 1.3502(15) . ?
C36 C36A 1.4183(17) . ?
C36A C41A 1.4346(17) . ?
C36A C37 1.4505(17) . ?
C37 O8 1.2402(15) . ?
C37 C38 1.5572(17) . ?
C38 O7 1.3843(14) . ?
C38 N43 1.4941(15) . ?
C38 C39 1.5274(17) . ?
C39 C40 1.3230(18) . ?
C39 C51 1.5040(17) . ?
C40 C41 1.5100(17) . ?
C40 H40 0.9500 . ?
C41 C42 1.5245(17) . ?
C41 C41A 1.5268(17) . ?
C41 H41 1.0000 . ?
C42 O12 1.2394(15) . ?
C42 N43 1.3345(16) . ?
C44 C45 1.5255(18) . ?
C44 H44A 0.9900 . ?
C44 H44B 0.9900 . ?
C45 C50 1.3886(19) . ?
C45 C46 1.3904(18) . ?
C46 C47 1.388(2) . ?
C46 H46 0.9500 . ?
C47 C48 1.379(2) . ?
C47 H47 0.9500 . ?
C48 C49 1.379(2) . ?
C48 H48 0.9500 . ?
C49 C50 1.393(2) . ?
C49 H49 0.9500 . ?
C50 H50 0.9500 . ?
C51 C52 1.5091(18) . ?
C51 H51A 0.9900 . ?
C51 H51B 0.9900 . ?
C52 C57 1.383(2) . ?
C52 C53 1.391(2) . ?
C53 C54 1.394(2) . ?
C53 H53 0.9500 . ?
C54 C55 1.382(3) . ?
C54 H54 0.9500 . ?
C55 C56 1.373(3) . ?
C55 H55 0.9500 . ?
C56 C57 1.392(2) . ?
C56 H56 0.9500 . ?
C57 H57 0.9500 . ?
C58 N43 1.4736(16) . ?
C58 C59 1.5062(18) . ?
C58 H58A 0.9900 . ?
C58 H58B 0.9900 . ?
C59 C64 1.3885(19) . ?
C59 C60 1.3895(19) . ?
C60 C61 1.383(2) . ?
C60 H60 0.9500 . ?
C61 C62 1.386(2) . ?
C61 H61 0.9500 . ?
C62 C63 1.379(2) . ?
C62 H62 0.9500 . ?
C63 C64 1.386(2) . ?
C63 H63 0.9500 . ?
C64 H64 0.9500 . ?
O1 H1 0.8400 . ?
O3 H3 0.8400 . ?
O4 H4 0.8400 . ?
O5 H5 0.8400 . ?
O7 H7 0.8400 . ?
O9 H9A 0.8400 . ?
O10 H10 0.8400 . ?
O11 H11 0.8400 . ?
